data_1570169
loop_
_publ_author_name
'Ward, Robert J.'
'Rungthanaphatsophon, Pokpong'
'Huang, Patrick'
'Kelley, Steven P.'
'Walensky, Justin R.'

_publ_section_title
;
 Cooperative dihydrogen activation with unsupported uranium-metal bonds
 and characterization of a terminal U(iv) hydride.
;
_journal_issue 43
_journal_name_full 'Chemical science'
_journal_page_first 12255
_journal_page_last 12263
_journal_paper_doi 10.1039/d3sc04857h
_journal_volume 14
_journal_year 2023
_chemical_formula_moiety 'C33 H50 O2 U'
_chemical_formula_sum 'C33 H50 O2 U'
_chemical_formula_weight 716.76
_chemical_properties_physical Radioactive
_space_group_crystal_system triclinic
_space_group_IT_number 2
_space_group_name_Hall '-P 1'
_space_group_name_H-M_alt 'P -1'
_atom_sites_solution_hydrogens geom
_atom_sites_solution_primary dual
_atom_sites_solution_secondary difmap
_audit_creation_date 2022-10-13
_audit_creation_method
;
Olex2 1.2
(compiled 2018.05.29 svn.r3508 for OlexSys, GUI svn.r5506)
;
_audit_update_record
;
2023-05-19 deposited with the CCDC.	2023-10-23 downloaded from the CCDC.
;
_cell_angle_alpha 91.227(3)
_cell_angle_beta 106.016(3)
_cell_angle_gamma 95.893(3)
_cell_formula_units_Z 2
_cell_length_a 10.0523(8)
_cell_length_b 11.2703(9)
_cell_length_c 14.4867(11)
_cell_measurement_reflns_used 9327
_cell_measurement_temperature 173.0
_cell_measurement_theta_max 28.79
_cell_measurement_theta_min 2.22
_cell_volume 1567.1(2)
_computing_molecular_graphics 'Olex2 (Dolomanov et al., 2009)'
_computing_publication_material 'Olex2 (Dolomanov et al., 2009)'
_computing_structure_refinement 'ShelXL (Sheldrick, 2015)'
_diffrn_ambient_temperature 173.0
_diffrn_measured_fraction_theta_full 0.997
_diffrn_measured_fraction_theta_max 0.994
_diffrn_measurement_device_type 'Bruker Photon II CMOS area detector'
_diffrn_measurement_method '\f and \w scans'
_diffrn_radiation_type MoK\a
_diffrn_radiation_wavelength 0.71073
_diffrn_reflns_av_R_equivalents 0.0423
_diffrn_reflns_av_unetI/netI 0.0387
_diffrn_reflns_Laue_measured_fraction_full 0.997
_diffrn_reflns_Laue_measured_fraction_max 0.994
_diffrn_reflns_limit_h_max 13
_diffrn_reflns_limit_h_min -13
_diffrn_reflns_limit_k_max 15
_diffrn_reflns_limit_k_min -15
_diffrn_reflns_limit_l_max 20
_diffrn_reflns_limit_l_min -20
_diffrn_reflns_number 46028
_diffrn_reflns_point_group_measured_fraction_full 0.997
_diffrn_reflns_point_group_measured_fraction_max 0.994
_diffrn_reflns_theta_full 25.242
_diffrn_reflns_theta_max 29.581
_diffrn_reflns_theta_min 2.215
_diffrn_standards_number 0
_exptl_absorpt_coefficient_mu 5.204
_exptl_absorpt_correction_T_max 0.7459
_exptl_absorpt_correction_T_min 0.5973
_exptl_absorpt_correction_type multi-scan
_exptl_absorpt_process_details 'Bruker AXScale'
_exptl_crystal_colour orange
_exptl_crystal_colour_primary orange
_exptl_crystal_density_diffrn 1.519
_exptl_crystal_description fragment
_exptl_crystal_F_000 712
_exptl_crystal_recrystallization_method 'Re-crystallisation from solvent: Hexamethyldisiloxane'
_exptl_crystal_size_max 0.1
_exptl_crystal_size_mid 0.08
_exptl_crystal_size_min 0.05
_refine_diff_density_max 2.953
_refine_diff_density_min -1.212
_refine_diff_density_rms 0.168
_refine_ls_extinction_method none
_refine_ls_goodness_of_fit_ref 1.082
_refine_ls_hydrogen_treatment constr
_refine_ls_matrix_type full
_refine_ls_number_parameters 357
_refine_ls_number_reflns 8737
_refine_ls_number_restraints 6
_refine_ls_restrained_S_all 1.082
_refine_ls_R_factor_all 0.0474
_refine_ls_R_factor_gt 0.0336
_refine_ls_shift/su_max 0.000
_refine_ls_shift/su_mean 0.000
_refine_ls_structure_factor_coef Fsqd
_refine_ls_weighting_details 'w=1/[\s^2^(Fo^2^)+(0.0003P)^2^+8.3634P] where P=(Fo^2^+2Fc^2^)/3'
_refine_ls_weighting_scheme calc
_refine_ls_wR_factor_gt 0.0688
_refine_ls_wR_factor_ref 0.0754
_reflns_Friedel_coverage 0.000
_reflns_number_gt 7529
_reflns_number_total 8737
_reflns_threshold_expression 'I > 2\s(I)'
_cod_data_source_file d3sc04857h5.cif
_cod_data_source_block 6
_cod_depositor_comments 'Adding full bibliography for 1570163--1570169.cif.'
_cod_database_code 1570169
_shelx_shelxl_version_number 2017/1
_shelx_space_group_comment
;
The symmetry employed for this shelxl refinement is uniquely defined
by the following loop, which should always be used as a source of
symmetry information in preference to the above space-group names.
They are only intended as comments.
;
_shelx_estimated_absorpt_t_max 0.781
_shelx_estimated_absorpt_t_min 0.624
_olex2_refinement_description
;
1. Fixed Uiso
 At 1.2 times of:
  All C(H) groups, All C(H,H) groups, All C(H,H,H,H) groups
 At 1.5 times of:
  All C(H,H,H) groups
2. Rigid body (RIGU) restrains
 C30, C30', C31, C31'
 with sigma for 1-2 distances of 0.004 and sigma for 1-3 distances of 0.004
3. Others
 Fixed Sof: C30(0.75) H30A(0.75) H30B(0.75) C30'(0.25) H30C(0.25) H30D(0.25)
 C31(0.75) H31A(0.75) H31B(0.75) C31'(0.25) H31C(0.25) H31D(0.25) H32C(0.25)
 H32D(0.25) H32A(0.75) H32B(0.75)
4.a Secondary CH2 refined with riding coordinates:
 C30(H30A,H30B), C30'(H30C,H30D), C31(H31A,H31B), C31'(H31C,H31D), C32(H32C,
 H32D), C32(H32A,H32B)
4.b Aromatic/amide H refined with riding coordinates:
 C23(H23), C25(H25)
4.c Idealised Me refined as rotating group:
 C6(H6A,H6B,H6C), C7(H7A,H7B,H7C), C8(H8A,H8B,H8C), C9(H9A,H9B,H9C), C10(H10A,
 H10B,H10C), C16(H16A,H16B,H16C), C17(H17A,H17B,H17C), C18(H18A,H18B,H18C),
 C19(H19A,H19B,H19C), C20(H20A,H20B,H20C), C27(H27A,H27B,H27C), C28(H28A,H28B,
 H28C), C29(H29A,H29B,H29C), C33(H33A,H33B,H33C)
;
_olex2_submission_special_instructions 'No special instructions were received'

loop_
_space_group_symop_operation_xyz
'x, y, z'
'-x, -y, -z'

loop_
_atom_site_label
_atom_site_type_symbol
_atom_site_fract_x
_atom_site_fract_y
_atom_site_fract_z
_atom_site_U_iso_or_equiv
_atom_site_adp_type
_atom_site_occupancy
_atom_site_site_symmetry_order
_atom_site_calc_flag
_atom_site_refinement_flags_posn
_atom_site_refinement_flags_adp
_atom_site_refinement_flags_occupancy
_atom_site_disorder_assembly
_atom_site_disorder_group
U1 U 0.06177(2) 0.25949(2) 0.26084(2) 0.02197(5) Uani 1 1 d . . . . .
O1 O -0.0964(3) 0.1110(3) 0.2188(2) 0.0297(7) Uani 1 1 d . . . . .
O2 O 0.2418(3) 0.1774(3) 0.3101(2) 0.0354(8) Uani 1 1 d . . . . .
C1 C 0.2084(5) 0.3526(4) 0.1399(3) 0.0285(9) Uani 1 1 d . . . . .
C2 C 0.1213(5) 0.4409(4) 0.1471(3) 0.0286(9) Uani 1 1 d . . . . .
C3 C -0.0181(5) 0.3949(4) 0.1002(3) 0.0247(9) Uani 1 1 d . . . . .
C4 C -0.0167(5) 0.2784(4) 0.0635(3) 0.0254(9) Uani 1 1 d . . . . .
C5 C 0.1237(5) 0.2514(4) 0.0891(3) 0.0291(10) Uani 1 1 d . . . . .
C6 C 0.3655(6) 0.3692(5) 0.1734(4) 0.0460(13) Uani 1 1 d . . . . .
H6A H 0.396448 0.410610 0.237115 0.069 Uiso 1 1 calc GR . . . .
H6B H 0.401460 0.416711 0.127843 0.069 Uiso 1 1 calc GR . . . .
H6C H 0.400557 0.290918 0.176989 0.069 Uiso 1 1 calc GR . . . .
C7 C 0.1745(6) 0.5693(4) 0.1810(4) 0.0393(12) Uani 1 1 d . . . . .
H7A H 0.096433 0.612388 0.185479 0.059 Uiso 1 1 calc GR . . . .
H7B H 0.218920 0.607169 0.135100 0.059 Uiso 1 1 calc GR . . . .
H7C H 0.242595 0.571632 0.244356 0.059 Uiso 1 1 calc GR . . . .
C8 C -0.1429(5) 0.4638(4) 0.0847(4) 0.0359(11) Uani 1 1 d . . . . .
H8A H -0.228373 0.407998 0.066922 0.054 Uiso 1 1 calc GR . . . .
H8B H -0.143646 0.518709 0.033078 0.054 Uiso 1 1 calc GR . . . .
H8C H -0.137681 0.509505 0.144203 0.054 Uiso 1 1 calc GR . . . .
C9 C -0.1369(6) 0.1966(4) 0.0007(3) 0.0359(11) Uani 1 1 d . . . . .
H9A H -0.146575 0.121247 0.032064 0.054 Uiso 1 1 calc GR . . . .
H9B H -0.119651 0.180571 -0.061488 0.054 Uiso 1 1 calc GR . . . .
H9C H -0.222845 0.234645 -0.009329 0.054 Uiso 1 1 calc GR . . . .
C10 C 0.1707(6) 0.1360(4) 0.0631(4) 0.0394(12) Uani 1 1 d . . . . .
H10A H 0.261574 0.126090 0.107504 0.059 Uiso 1 1 calc GR . . . .
H10B H 0.178570 0.137531 -0.002791 0.059 Uiso 1 1 calc GR . . . .
H10C H 0.102624 0.069283 0.067714 0.059 Uiso 1 1 calc GR . . . .
C11 C -0.0629(5) 0.2594(4) 0.4088(3) 0.0323(10) Uani 1 1 d . . . . .
C12 C -0.0914(5) 0.3690(4) 0.3656(3) 0.0310(10) Uani 1 1 d . . . . .
C13 C 0.0369(6) 0.4438(4) 0.3843(3) 0.0325(10) Uani 1 1 d . . . . .
C14 C 0.1439(5) 0.3792(4) 0.4361(3) 0.0344(11) Uani 1 1 d . . . . .
C15 C 0.0817(6) 0.2655(4) 0.4518(3) 0.0332(11) Uani 1 1 d . . . . .
C16 C -0.1692(7) 0.1578(5) 0.4151(4) 0.0509(15) Uani 1 1 d . . . . .
H16A H -0.260875 0.171694 0.373769 0.076 Uiso 1 1 calc GR . . . .
H16B H -0.173123 0.152890 0.481747 0.076 Uiso 1 1 calc GR . . . .
H16C H -0.142899 0.082795 0.393757 0.076 Uiso 1 1 calc GR . . . .
C17 C -0.2333(6) 0.4061(5) 0.3196(4) 0.0488(14) Uani 1 1 d . . . . .
H17A H -0.258295 0.388471 0.250006 0.073 Uiso 1 1 calc GR . . . .
H17B H -0.232036 0.492026 0.332442 0.073 Uiso 1 1 calc GR . . . .
H17C H -0.302088 0.362068 0.346369 0.073 Uiso 1 1 calc GR . . . .
C18 C 0.0485(7) 0.5761(4) 0.3693(4) 0.0473(14) Uani 1 1 d . . . . .
H18A H 0.145348 0.605245 0.373531 0.071 Uiso 1 1 calc GR . . . .
H18B H 0.019094 0.618094 0.419018 0.071 Uiso 1 1 calc GR . . . .
H18C H -0.011437 0.590973 0.305759 0.071 Uiso 1 1 calc GR . . . .
C19 C 0.2968(6) 0.4227(6) 0.4697(4) 0.0528(15) Uani 1 1 d . . . . .
H19A H 0.348488 0.370331 0.441070 0.079 Uiso 1 1 calc GR . . . .
H19B H 0.329326 0.421647 0.539901 0.079 Uiso 1 1 calc GR . . . .
H19C H 0.312287 0.504371 0.449875 0.079 Uiso 1 1 calc GR . . . .
C20 C 0.1527(7) 0.1688(5) 0.5095(4) 0.0543(16) Uani 1 1 d . . . . .
H20A H 0.112987 0.090703 0.477191 0.081 Uiso 1 1 calc GR . . . .
H20B H 0.138667 0.171913 0.573819 0.081 Uiso 1 1 calc GR . . . .
H20C H 0.252626 0.180783 0.515178 0.081 Uiso 1 1 calc GR . . . .
C21 C -0.1856(5) 0.0095(4) 0.1934(3) 0.0269(9) Uani 1 1 d . . . . .
C22 C -0.1334(5) -0.1009(4) 0.2106(3) 0.0307(10) Uani 1 1 d . . . . .
C23 C -0.2247(6) -0.2054(4) 0.1820(4) 0.0383(11) Uani 1 1 d . . . . .
H23 H -0.189530 -0.280445 0.193345 0.046 Uiso 1 1 calc R . . . .
C24 C -0.3649(6) -0.2025(5) 0.1377(4) 0.0421(12) Uani 1 1 d . . . . .
C25 C -0.4146(5) -0.0926(5) 0.1234(4) 0.0395(12) Uani 1 1 d . . . . .
H25 H -0.511044 -0.089607 0.093792 0.047 Uiso 1 1 calc R . . . .
C26 C -0.3272(5) 0.0142(4) 0.1512(3) 0.0315(10) Uani 1 1 d . . . . .
C27 C 0.0199(5) -0.1041(5) 0.2581(4) 0.0438(13) Uani 1 1 d . . . . .
H27A H 0.074084 -0.065429 0.218041 0.066 Uiso 1 1 calc GR . . . .
H27B H 0.039570 -0.187302 0.265803 0.066 Uiso 1 1 calc GR . . . .
H27C H 0.045717 -0.061742 0.321414 0.066 Uiso 1 1 calc GR . . . .
C28 C -0.4602(7) -0.3185(5) 0.1051(6) 0.068(2) Uani 1 1 d . . . . .
H28A H -0.442013 -0.353637 0.047933 0.101 Uiso 1 1 calc GR . . . .
H28B H -0.557541 -0.302103 0.089616 0.101 Uiso 1 1 calc GR . . . .
H28C H -0.442264 -0.374458 0.156817 0.101 Uiso 1 1 calc GR . . . .
C29 C -0.3862(6) 0.1327(5) 0.1382(4) 0.0440(13) Uani 1 1 d . . . . .
H29A H -0.391315 0.164841 0.200386 0.066 Uiso 1 1 calc GR . . . .
H29B H -0.479699 0.121397 0.093093 0.066 Uiso 1 1 calc GR . . . .
H29C H -0.325700 0.188825 0.112726 0.066 Uiso 1 1 calc GR . . . .
C30 C 0.3763(8) 0.1366(8) 0.3426(7) 0.044(2) Uani 0.75 1 d . U P A 1
H30A H 0.418953 0.161223 0.411301 0.053 Uiso 0.75 1 calc R . P A 1
H30B H 0.437826 0.172559 0.305284 0.053 Uiso 0.75 1 calc R . P A 1
C30' C 0.345(3) 0.097(3) 0.371(2) 0.058(8) Uani 0.25 1 d . U P A 2
H30C H 0.416637 0.146003 0.422123 0.070 Uiso 0.25 1 calc R . P A 2
H30D H 0.295134 0.036140 0.400894 0.070 Uiso 0.25 1 calc R . P A 2
C31 C 0.3608(9) -0.0002(8) 0.3291(7) 0.0507(19) Uani 0.75 1 d . U P A 1
H31A H 0.300802 -0.034283 0.368069 0.061 Uiso 0.75 1 calc R . P A 1
H31B H 0.312224 -0.023061 0.260758 0.061 Uiso 0.75 1 calc R . P A 1
C31' C 0.412(2) 0.039(3) 0.3026(17) 0.048(6) Uani 0.25 1 d . U P A 2
H31C H 0.473356 0.098820 0.280489 0.057 Uiso 0.25 1 calc R . P A 2
H31D H 0.339068 0.001331 0.245604 0.057 Uiso 0.25 1 calc R . P A 2
C32 C 0.4956(6) -0.0560(5) 0.3563(5) 0.0520(15) Uani 1 1 d . . . . .
H32C H 0.587562 -0.043601 0.343223 0.062 Uiso 0.25 1 calc R . P A 2
H32D H 0.512436 -0.034575 0.425495 0.062 Uiso 0.25 1 calc R . P A 2
H32A H 0.553885 -0.031018 0.313480 0.062 Uiso 0.75 1 calc R . P A 1
H32B H 0.548900 -0.032377 0.423598 0.062 Uiso 0.75 1 calc R . P A 1
C33 C 0.4531(10) -0.1883(7) 0.3445(7) 0.106(3) Uani 1 1 d . . . . .
H33A H 0.536289 -0.230314 0.355728 0.159 Uiso 1 1 calc GR . . . .
H33B H 0.393293 -0.208771 0.279056 0.159 Uiso 1 1 calc GR . . . .
H33C H 0.401855 -0.212067 0.390917 0.159 Uiso 1 1 calc GR . . . .

loop_
_atom_site_aniso_label
_atom_site_aniso_U_11
_atom_site_aniso_U_22
_atom_site_aniso_U_33
_atom_site_aniso_U_23
_atom_site_aniso_U_13
_atom_site_aniso_U_12
U1 0.02924(8) 0.01603(7) 0.02214(8) 0.00186(5) 0.00948(6) 0.00296(5)
O1 0.0358(17) 0.0218(15) 0.0320(17) -0.0002(12) 0.0132(14) -0.0047(13)
O2 0.0342(18) 0.0377(18) 0.0347(18) 0.0054(14) 0.0061(15) 0.0149(15)
C1 0.035(2) 0.024(2) 0.033(2) 0.0043(18) 0.019(2) 0.0041(18)
C2 0.046(3) 0.0190(19) 0.024(2) 0.0027(16) 0.017(2) -0.0009(18)
C3 0.039(2) 0.0174(18) 0.022(2) 0.0049(15) 0.0137(18) 0.0073(17)
C4 0.036(2) 0.023(2) 0.0161(19) 0.0052(15) 0.0064(17) 0.0026(17)
C5 0.048(3) 0.024(2) 0.025(2) 0.0053(17) 0.023(2) 0.0102(19)
C6 0.042(3) 0.043(3) 0.059(4) 0.004(3) 0.026(3) 0.000(2)
C7 0.062(3) 0.018(2) 0.042(3) 0.0009(19) 0.025(3) -0.004(2)
C8 0.046(3) 0.030(2) 0.034(3) 0.0066(19) 0.012(2) 0.012(2)
C9 0.051(3) 0.029(2) 0.023(2) -0.0035(18) 0.006(2) -0.002(2)
C10 0.056(3) 0.030(2) 0.040(3) 0.001(2) 0.023(3) 0.015(2)
C11 0.048(3) 0.031(2) 0.026(2) 0.0018(18) 0.023(2) 0.004(2)
C12 0.046(3) 0.028(2) 0.026(2) -0.0031(17) 0.019(2) 0.010(2)
C13 0.059(3) 0.021(2) 0.025(2) -0.0038(17) 0.022(2) 0.007(2)
C14 0.048(3) 0.035(2) 0.019(2) -0.0072(18) 0.010(2) -0.001(2)
C15 0.058(3) 0.030(2) 0.016(2) 0.0019(17) 0.014(2) 0.011(2)
C16 0.075(4) 0.043(3) 0.046(3) 0.008(3) 0.039(3) -0.001(3)
C17 0.052(3) 0.054(3) 0.049(3) 0.002(3) 0.024(3) 0.020(3)
C18 0.085(4) 0.022(2) 0.044(3) -0.003(2) 0.034(3) 0.006(3)
C19 0.048(3) 0.056(4) 0.047(3) -0.021(3) 0.009(3) -0.007(3)
C20 0.080(4) 0.051(3) 0.035(3) 0.017(3) 0.014(3) 0.023(3)
C21 0.034(2) 0.021(2) 0.027(2) -0.0004(16) 0.0133(19) -0.0035(17)
C22 0.034(2) 0.023(2) 0.033(2) 0.0016(18) 0.009(2) -0.0027(18)
C23 0.047(3) 0.021(2) 0.046(3) 0.003(2) 0.013(2) -0.001(2)
C24 0.040(3) 0.034(3) 0.048(3) 0.000(2) 0.010(2) -0.008(2)
C25 0.029(2) 0.042(3) 0.046(3) -0.002(2) 0.012(2) -0.003(2)
C26 0.034(2) 0.031(2) 0.032(2) -0.0018(19) 0.013(2) 0.0038(19)
C27 0.040(3) 0.029(3) 0.059(4) 0.004(2) 0.007(3) 0.005(2)
C28 0.055(4) 0.041(3) 0.094(5) -0.007(3) 0.009(4) -0.019(3)
C29 0.041(3) 0.041(3) 0.053(3) -0.002(2) 0.016(3) 0.011(2)
C30 0.025(4) 0.055(5) 0.059(5) 0.023(4) 0.015(3) 0.024(3)
C30' 0.073(19) 0.052(16) 0.053(16) -0.028(13) 0.037(14) -0.024(13)
C31 0.038(4) 0.057(5) 0.056(5) 0.014(4) 0.007(4) 0.016(4)
C31' 0.035(12) 0.083(17) 0.042(12) 0.029(11) 0.031(10) 0.018(11)
C32 0.042(3) 0.054(4) 0.058(4) 0.006(3) 0.006(3) 0.013(3)
C33 0.123(8) 0.048(4) 0.109(7) 0.002(4) -0.018(6) -0.018(5)

loop_
_atom_type_symbol
_atom_type_description
_atom_type_scat_dispersion_real
_atom_type_scat_dispersion_imag
_atom_type_scat_source
C C 0.0033 0.0016 'International Tables Vol C Tables 4.2.6.8 and 6.1.1.4'
H H 0.0000 0.0000 'International Tables Vol C Tables 4.2.6.8 and 6.1.1.4'
O O 0.0106 0.0060 'International Tables Vol C Tables 4.2.6.8 and 6.1.1.4'
U U -9.6767 9.6646 'International Tables Vol C Tables 4.2.6.8 and 6.1.1.4'

loop_
_geom_angle_atom_site_label_1
_geom_angle_atom_site_label_2
_geom_angle_atom_site_label_3
_geom_angle
_geom_angle_site_symmetry_1
_geom_angle_site_symmetry_3
_geom_angle_publ_flag
O1 U1 C1 122.79(13) . . ?
O1 U1 C2 127.24(13) . . ?
O1 U1 C3 99.36(12) . . ?
O1 U1 C4 79.77(12) . . ?
O1 U1 C5 93.02(13) . . ?
O1 U1 C11 77.50(13) . . ?
O1 U1 C12 91.22(13) . . ?
O1 U1 C13 120.62(13) . . ?
O1 U1 C14 125.63(13) . . ?
O1 U1 C15 97.15(14) . . ?
O2 U1 O1 102.66(13) . . ?
O2 U1 C1 80.67(14) . . ?
O2 U1 C2 106.88(14) . . ?
O2 U1 C3 129.01(13) . . ?
O2 U1 C4 113.19(13) . . ?
O2 U1 C5 84.10(14) . . ?
O2 U1 C11 106.57(14) . . ?
O2 U1 C12 129.23(14) . . ?
O2 U1 C13 113.96(14) . . ?
O2 U1 C14 85.07(15) . . ?
O2 U1 C15 80.65(14) . . ?
C1 U1 C2 29.65(13) . . ?
C1 U1 C3 48.96(13) . . ?
C1 U1 C4 49.06(14) . . ?
C1 U1 C11 157.18(13) . . ?
C1 U1 C12 130.78(13) . . ?
C1 U1 C13 108.45(13) . . ?
C2 U1 C3 29.51(13) . . ?
C2 U1 C12 102.11(13) . . ?
C2 U1 C13 85.08(13) . . ?
C3 U1 C12 95.25(13) . . ?
C3 U1 C13 92.22(13) . . ?
C4 U1 C2 48.64(13) . . ?
C4 U1 C3 29.39(12) . . ?
C4 U1 C12 117.30(14) . . ?
C4 U1 C13 121.13(13) . . ?
C5 U1 C1 29.85(13) . . ?
C5 U1 C2 49.06(13) . . ?
C5 U1 C3 49.15(12) . . ?
C5 U1 C4 30.02(14) . . ?
C5 U1 C11 166.94(15) . . ?
C5 U1 C12 144.36(13) . . ?
C5 U1 C13 134.14(13) . . ?
C11 U1 C2 131.05(13) . . ?
C11 U1 C3 122.92(13) . . ?
C11 U1 C4 137.52(14) . . ?
C11 U1 C12 29.52(13) . . ?
C11 U1 C13 48.74(14) . . ?
C13 U1 C12 29.52(14) . . ?
C14 U1 C1 111.57(14) . . ?
C14 U1 C2 99.84(14) . . ?
C14 U1 C3 117.07(13) . . ?
C14 U1 C4 146.11(14) . . ?
C14 U1 C5 141.28(15) . . ?
C14 U1 C11 49.34(15) . . ?
C14 U1 C12 49.10(15) . . ?
C14 U1 C13 29.62(15) . . ?
C15 U1 C1 138.69(15) . . ?
C15 U1 C2 129.85(13) . . ?
C15 U1 C3 140.81(13) . . ?
C15 U1 C4 166.16(14) . . ?
C15 U1 C5 163.19(15) . . ?
C15 U1 C11 29.76(15) . . ?
C15 U1 C12 49.01(14) . . ?
C15 U1 C13 49.04(13) . . ?
C15 U1 C14 30.23(14) . . ?
C21 O1 U1 173.9(3) . . ?
C30 O2 U1 171.9(4) . . ?
C30' O2 U1 159.2(10) . . ?
C2 C1 U1 76.3(2) . . ?
C2 C1 C6 125.3(4) . . ?
C5 C1 U1 74.4(2) . . ?
C5 C1 C2 108.1(4) . . ?
C5 C1 C6 126.5(4) . . ?
C6 C1 U1 119.4(3) . . ?
C1 C2 U1 74.1(2) . . ?
C1 C2 C3 108.3(4) . . ?
C1 C2 C7 123.8(4) . . ?
C3 C2 U1 75.8(2) . . ?
C3 C2 C7 126.7(4) . . ?
C7 C2 U1 126.0(3) . . ?
C2 C3 U1 74.7(2) . . ?
C2 C3 C8 125.4(4) . . ?
C4 C3 U1 74.5(2) . . ?
C4 C3 C2 107.7(4) . . ?
C4 C3 C8 126.6(4) . . ?
C8 C3 U1 121.0(3) . . ?
C3 C4 U1 76.1(2) . . ?
C3 C4 C5 108.2(4) . . ?
C3 C4 C9 128.0(4) . . ?
C5 C4 U1 73.5(2) . . ?
C5 C4 C9 123.6(4) . . ?
C9 C4 U1 120.4(3) . . ?
C1 C5 U1 75.7(2) . . ?
C1 C5 C4 107.7(4) . . ?
C1 C5 C10 127.1(5) . . ?
C4 C5 U1 76.5(2) . . ?
C4 C5 C10 125.2(4) . . ?
C10 C5 U1 115.4(3) . . ?
C1 C6 H6A 109.5 . . ?
C1 C6 H6B 109.5 . . ?
C1 C6 H6C 109.5 . . ?
H6A C6 H6B 109.5 . . ?
H6A C6 H6C 109.5 . . ?
H6B C6 H6C 109.5 . . ?
C2 C7 H7A 109.5 . . ?
C2 C7 H7B 109.5 . . ?
C2 C7 H7C 109.5 . . ?
H7A C7 H7B 109.5 . . ?
H7A C7 H7C 109.5 . . ?
H7B C7 H7C 109.5 . . ?
C3 C8 H8A 109.5 . . ?
C3 C8 H8B 109.5 . . ?
C3 C8 H8C 109.5 . . ?
H8A C8 H8B 109.5 . . ?
H8A C8 H8C 109.5 . . ?
H8B C8 H8C 109.5 . . ?
C4 C9 H9A 109.5 . . ?
C4 C9 H9B 109.5 . . ?
C4 C9 H9C 109.5 . . ?
H9A C9 H9B 109.5 . . ?
H9A C9 H9C 109.5 . . ?
H9B C9 H9C 109.5 . . ?
C5 C10 H10A 109.5 . . ?
C5 C10 H10B 109.5 . . ?
C5 C10 H10C 109.5 . . ?
H10A C10 H10B 109.5 . . ?
H10A C10 H10C 109.5 . . ?
H10B C10 H10C 109.5 . . ?
C12 C11 U1 76.3(2) . . ?
C12 C11 C16 126.2(5) . . ?
C15 C11 U1 73.2(2) . . ?
C15 C11 C12 108.0(4) . . ?
C15 C11 C16 125.6(5) . . ?
C16 C11 U1 120.3(3) . . ?
C11 C12 U1 74.2(2) . . ?
C11 C12 C13 107.7(4) . . ?
C11 C12 C17 126.2(5) . . ?
C13 C12 U1 75.1(2) . . ?
C13 C12 C17 125.6(4) . . ?
C17 C12 U1 122.6(3) . . ?
C12 C13 U1 75.4(2) . . ?
C12 C13 C18 124.2(5) . . ?
C14 C13 U1 72.6(2) . . ?
C14 C13 C12 108.1(4) . . ?
C14 C13 C18 126.5(5) . . ?
C18 C13 U1 127.7(3) . . ?
C13 C14 U1 77.7(2) . . ?
C13 C14 C15 107.8(4) . . ?
C13 C14 C19 126.5(5) . . ?
C15 C14 U1 74.7(2) . . ?
C15 C14 C19 125.7(5) . . ?
C19 C14 U1 114.3(3) . . ?
C11 C15 U1 77.0(2) . . ?
C11 C15 C14 108.3(4) . . ?
C11 C15 C20 124.3(5) . . ?
C14 C15 U1 75.1(2) . . ?
C14 C15 C20 127.3(5) . . ?
C20 C15 U1 117.2(3) . . ?
C11 C16 H16A 109.5 . . ?
C11 C16 H16B 109.5 . . ?
C11 C16 H16C 109.5 . . ?
H16A C16 H16B 109.5 . . ?
H16A C16 H16C 109.5 . . ?
H16B C16 H16C 109.5 . . ?
C12 C17 H17A 109.5 . . ?
C12 C17 H17B 109.5 . . ?
C12 C17 H17C 109.5 . . ?
H17A C17 H17B 109.5 . . ?
H17A C17 H17C 109.5 . . ?
H17B C17 H17C 109.5 . . ?
C13 C18 H18A 109.5 . . ?
C13 C18 H18B 109.5 . . ?
C13 C18 H18C 109.5 . . ?
H18A C18 H18B 109.5 . . ?
H18A C18 H18C 109.5 . . ?
H18B C18 H18C 109.5 . . ?
C14 C19 H19A 109.5 . . ?
C14 C19 H19B 109.5 . . ?
C14 C19 H19C 109.5 . . ?
H19A C19 H19B 109.5 . . ?
H19A C19 H19C 109.5 . . ?
H19B C19 H19C 109.5 . . ?
C15 C20 H20A 109.5 . . ?
C15 C20 H20B 109.5 . . ?
C15 C20 H20C 109.5 . . ?
H20A C20 H20B 109.5 . . ?
H20A C20 H20C 109.5 . . ?
H20B C20 H20C 109.5 . . ?
O1 C21 C22 119.0(4) . . ?
O1 C21 C26 120.8(4) . . ?
C26 C21 C22 120.2(4) . . ?
C21 C22 C27 119.4(4) . . ?
C23 C22 C21 118.9(4) . . ?
C23 C22 C27 121.7(4) . . ?
C22 C23 H23 119.1 . . ?
C24 C23 C22 121.7(5) . . ?
C24 C23 H23 119.1 . . ?
C23 C24 C28 120.0(5) . . ?
C25 C24 C23 118.3(5) . . ?
C25 C24 C28 121.6(5) . . ?
C24 C25 H25 119.1 . . ?
C24 C25 C26 121.9(5) . . ?
C26 C25 H25 119.1 . . ?
C21 C26 C25 118.9(4) . . ?
C21 C26 C29 120.7(4) . . ?
C25 C26 C29 120.4(5) . . ?
C22 C27 H27A 109.5 . . ?
C22 C27 H27B 109.5 . . ?
C22 C27 H27C 109.5 . . ?
H27A C27 H27B 109.5 . . ?
H27A C27 H27C 109.5 . . ?
H27B C27 H27C 109.5 . . ?
C24 C28 H28A 109.5 . . ?
C24 C28 H28B 109.5 . . ?
C24 C28 H28C 109.5 . . ?
H28A C28 H28B 109.5 . . ?
H28A C28 H28C 109.5 . . ?
H28B C28 H28C 109.5 . . ?
C26 C29 H29A 109.5 . . ?
C26 C29 H29B 109.5 . . ?
C26 C29 H29C 109.5 . . ?
H29A C29 H29B 109.5 . . ?
H29A C29 H29C 109.5 . . ?
H29B C29 H29C 109.5 . . ?
O2 C30 H30A 109.9 . . ?
O2 C30 H30B 109.9 . . ?
O2 C30 C31 109.1(7) . . ?
H30A C30 H30B 108.3 . . ?
C31 C30 H30A 109.9 . . ?
C31 C30 H30B 109.9 . . ?
O2 C30' H30C 110.4 . . ?
O2 C30' H30D 110.4 . . ?
H30C C30' H30D 108.6 . . ?
C31' C30' O2 107(2) . . ?
C31' C30' H30C 110.4 . . ?
C31' C30' H30D 110.4 . . ?
C30 C31 H31A 108.5 . . ?
C30 C31 H31B 108.5 . . ?
H31A C31 H31B 107.5 . . ?
C32 C31 C30 115.1(7) . . ?
C32 C31 H31A 108.5 . . ?
C32 C31 H31B 108.5 . . ?
C30' C31' H31C 110.1 . . ?
C30' C31' H31D 110.1 . . ?
C30' C31' C32 108.0(19) . . ?
H31C C31' H31D 108.4 . . ?
C32 C31' H31C 110.1 . . ?
C32 C31' H31D 110.1 . . ?
C31 C32 H32A 110.7 . . ?
C31 C32 H32B 110.7 . . ?
C31' C32 H32C 105.9 . . ?
C31' C32 H32D 105.9 . . ?
H32C C32 H32D 106.2 . . ?
H32A C32 H32B 108.8 . . ?
C33 C32 C31 105.1(6) . . ?
C33 C32 C31' 125.6(12) . . ?
C33 C32 H32C 105.9 . . ?
C33 C32 H32D 105.9 . . ?
C33 C32 H32A 110.7 . . ?
C33 C32 H32B 110.7 . . ?
C32 C33 H33A 109.5 . . ?
C32 C33 H33B 109.5 . . ?
C32 C33 H33C 109.5 . . ?
H33A C33 H33B 109.5 . . ?
H33A C33 H33C 109.5 . . ?
H33B C33 H33C 109.5 . . ?

loop_
_geom_bond_atom_site_label_1
_geom_bond_atom_site_label_2
_geom_bond_distance
_geom_bond_site_symmetry_2
_geom_bond_publ_flag
U1 O1 2.139(3) . ?
U1 O2 2.073(3) . ?
U1 C1 2.744(4) . ?
U1 C2 2.773(4) . ?
U1 C3 2.787(4) . ?
U1 C4 2.767(4) . ?
U1 C5 2.728(4) . ?
U1 C11 2.766(4) . ?
U1 C12 2.792(4) . ?
U1 C13 2.788(4) . ?
U1 C14 2.723(4) . ?
U1 C15 2.717(4) . ?
O1 C21 1.356(5) . ?
O2 C30 1.431(7) . ?
O2 C30' 1.54(3) . ?
C1 C2 1.412(6) . ?
C1 C5 1.410(6) . ?
C1 C6 1.509(7) . ?
C2 C3 1.416(6) . ?
C2 C7 1.512(6) . ?
C3 C4 1.409(6) . ?
C3 C8 1.510(6) . ?
C4 C5 1.424(6) . ?
C4 C9 1.505(6) . ?
C5 C10 1.502(6) . ?
C6 H6A 0.9800 . ?
C6 H6B 0.9800 . ?
C6 H6C 0.9800 . ?
C7 H7A 0.9800 . ?
C7 H7B 0.9800 . ?
C7 H7C 0.9800 . ?
C8 H8A 0.9800 . ?
C8 H8B 0.9800 . ?
C8 H8C 0.9800 . ?
C9 H9A 0.9800 . ?
C9 H9B 0.9800 . ?
C9 H9C 0.9800 . ?
C10 H10A 0.9800 . ?
C10 H10B 0.9800 . ?
C10 H10C 0.9800 . ?
C11 C12 1.416(6) . ?
C11 C15 1.409(7) . ?
C11 C16 1.506(7) . ?
C12 C13 1.421(7) . ?
C12 C17 1.505(7) . ?
C13 C14 1.410(7) . ?
C13 C18 1.509(6) . ?
C14 C15 1.418(7) . ?
C14 C19 1.504(7) . ?
C15 C20 1.506(7) . ?
C16 H16A 0.9800 . ?
C16 H16B 0.9800 . ?
C16 H16C 0.9800 . ?
C17 H17A 0.9800 . ?
C17 H17B 0.9800 . ?
C17 H17C 0.9800 . ?
C18 H18A 0.9800 . ?
C18 H18B 0.9800 . ?
C18 H18C 0.9800 . ?
C19 H19A 0.9800 . ?
C19 H19B 0.9800 . ?
C19 H19C 0.9800 . ?
C20 H20A 0.9800 . ?
C20 H20B 0.9800 . ?
C20 H20C 0.9800 . ?
C21 C22 1.400(6) . ?
C21 C26 1.393(7) . ?
C22 C23 1.396(6) . ?
C22 C27 1.509(7) . ?
C23 H23 0.9500 . ?
C23 C24 1.383(7) . ?
C24 C25 1.381(7) . ?
C24 C28 1.521(7) . ?
C25 H25 0.9500 . ?
C25 C26 1.397(7) . ?
C26 C29 1.511(7) . ?
C27 H27A 0.9800 . ?
C27 H27B 0.9800 . ?
C27 H27C 0.9800 . ?
C28 H28A 0.9800 . ?
C28 H28B 0.9800 . ?
C28 H28C 0.9800 . ?
C29 H29A 0.9800 . ?
C29 H29B 0.9800 . ?
C29 H29C 0.9800 . ?
C30 H30A 0.9900 . ?
C30 H30B 0.9900 . ?
C30 C31 1.537(12) . ?
C30' H30C 0.9900 . ?
C30' H30D 0.9900 . ?
C30' C31' 1.51(3) . ?
C31 H31A 0.9900 . ?
C31 H31B 0.9900 . ?
C31 C32 1.509(9) . ?
C31' H31C 0.9900 . ?
C31' H31D 0.9900 . ?
C31' C32 1.52(2) . ?
C32 H32C 0.9900 . ?
C32 H32D 0.9900 . ?
C32 H32A 0.9900 . ?
C32 H32B 0.9900 . ?
C32 C33 1.501(9) . ?
C33 H33A 0.9800 . ?
C33 H33B 0.9800 . ?
C33 H33C 0.9800 . ?

loop_
_geom_torsion_atom_site_label_1
_geom_torsion_atom_site_label_2
_geom_torsion_atom_site_label_3
_geom_torsion_atom_site_label_4
_geom_torsion
_geom_torsion_site_symmetry_1
_geom_torsion_site_symmetry_2
_geom_torsion_site_symmetry_3
_geom_torsion_site_symmetry_4
_geom_torsion_publ_flag
U1 O2 C30' C31' 140(2) . . . . ?
U1 C1 C2 C3 -68.7(3) . . . . ?
U1 C1 C2 C7 122.9(4) . . . . ?
U1 C1 C5 C4 70.5(3) . . . . ?
U1 C1 C5 C10 -111.2(4) . . . . ?
U1 C2 C3 C4 -67.8(3) . . . . ?
U1 C2 C3 C8 117.4(4) . . . . ?
U1 C3 C4 C5 -67.0(3) . . . . ?
U1 C3 C4 C9 117.8(4) . . . . ?
U1 C4 C5 C1 -69.9(3) . . . . ?
U1 C4 C5 C10 111.7(4) . . . . ?
U1 C11 C12 C13 -68.2(3) . . . . ?
U1 C11 C12 C17 119.2(5) . . . . ?
U1 C11 C15 C14 69.3(3) . . . . ?
U1 C11 C15 C20 -114.3(5) . . . . ?
U1 C12 C13 C14 -65.8(3) . . . . ?
U1 C12 C13 C18 126.0(4) . . . . ?
U1 C13 C14 C15 -69.3(3) . . . . ?
U1 C13 C14 C19 111.2(5) . . . . ?
U1 C14 C15 C11 -70.6(3) . . . . ?
U1 C14 C15 C20 113.1(5) . . . . ?
O1 C21 C22 C23 -178.3(4) . . . . ?
O1 C21 C22 C27 0.8(7) . . . . ?
O1 C21 C26 C25 178.0(4) . . . . ?
O1 C21 C26 C29 -3.6(7) . . . . ?
O2 C30 C31 C32 177.4(6) . . . . ?
O2 C30' C31' C32 -170.8(15) . . . . ?
C1 C2 C3 U1 67.5(3) . . . . ?
C1 C2 C3 C4 -0.3(5) . . . . ?
C1 C2 C3 C8 -175.1(4) . . . . ?
C2 C1 C5 U1 -69.5(3) . . . . ?
C2 C1 C5 C4 1.0(5) . . . . ?
C2 C1 C5 C10 179.3(4) . . . . ?
C2 C3 C4 U1 67.9(3) . . . . ?
C2 C3 C4 C5 0.9(5) . . . . ?
C2 C3 C4 C9 -174.2(4) . . . . ?
C3 C4 C5 U1 68.8(3) . . . . ?
C3 C4 C5 C1 -1.1(5) . . . . ?
C3 C4 C5 C10 -179.5(4) . . . . ?
C5 C1 C2 U1 68.3(3) . . . . ?
C5 C1 C2 C3 -0.4(5) . . . . ?
C5 C1 C2 C7 -168.8(4) . . . . ?
C6 C1 C2 U1 -116.6(5) . . . . ?
C6 C1 C2 C3 174.7(4) . . . . ?
C6 C1 C2 C7 6.4(7) . . . . ?
C6 C1 C5 U1 115.4(5) . . . . ?
C6 C1 C5 C4 -174.1(4) . . . . ?
C6 C1 C5 C10 4.2(8) . . . . ?
C7 C2 C3 U1 -124.5(4) . . . . ?
C7 C2 C3 C4 167.7(4) . . . . ?
C7 C2 C3 C8 -7.1(7) . . . . ?
C8 C3 C4 U1 -117.4(4) . . . . ?
C8 C3 C4 C5 175.6(4) . . . . ?
C8 C3 C4 C9 0.5(7) . . . . ?
C9 C4 C5 U1 -115.8(4) . . . . ?
C9 C4 C5 C1 174.2(4) . . . . ?
C9 C4 C5 C10 -4.1(7) . . . . ?
C11 C12 C13 U1 67.6(3) . . . . ?
C11 C12 C13 C14 1.8(5) . . . . ?
C11 C12 C13 C18 -166.4(4) . . . . ?
C12 C11 C15 U1 -69.0(3) . . . . ?
C12 C11 C15 C14 0.3(5) . . . . ?
C12 C11 C15 C20 176.7(4) . . . . ?
C12 C13 C14 U1 67.7(3) . . . . ?
C12 C13 C14 C15 -1.6(5) . . . . ?
C12 C13 C14 C19 178.9(4) . . . . ?
C13 C14 C15 U1 71.4(3) . . . . ?
C13 C14 C15 C11 0.8(5) . . . . ?
C13 C14 C15 C20 -175.5(5) . . . . ?
C15 C11 C12 U1 66.9(3) . . . . ?
C15 C11 C12 C13 -1.3(5) . . . . ?
C15 C11 C12 C17 -173.9(4) . . . . ?
C16 C11 C12 U1 -117.7(5) . . . . ?
C16 C11 C12 C13 174.1(4) . . . . ?
C16 C11 C12 C17 1.4(7) . . . . ?
C16 C11 C15 U1 115.6(5) . . . . ?
C16 C11 C15 C14 -175.1(4) . . . . ?
C16 C11 C15 C20 1.3(7) . . . . ?
C17 C12 C13 U1 -119.7(5) . . . . ?
C17 C12 C13 C14 174.5(4) . . . . ?
C17 C12 C13 C18 6.3(7) . . . . ?
C18 C13 C14 U1 -124.5(4) . . . . ?
C18 C13 C14 C15 166.3(4) . . . . ?
C18 C13 C14 C19 -13.3(7) . . . . ?
C19 C14 C15 U1 -109.1(5) . . . . ?
C19 C14 C15 C11 -179.7(4) . . . . ?
C19 C14 C15 C20 4.0(8) . . . . ?
C21 C22 C23 C24 -0.3(8) . . . . ?
C22 C21 C26 C25 -2.4(7) . . . . ?
C22 C21 C26 C29 176.0(4) . . . . ?
C22 C23 C24 C25 -1.2(8) . . . . ?
C22 C23 C24 C28 178.3(5) . . . . ?
C23 C24 C25 C26 0.9(8) . . . . ?
C24 C25 C26 C21 0.9(8) . . . . ?
C24 C25 C26 C29 -177.5(5) . . . . ?
C26 C21 C22 C23 2.1(7) . . . . ?
C26 C21 C22 C27 -178.8(4) . . . . ?
C27 C22 C23 C24 -179.4(5) . . . . ?
C28 C24 C25 C26 -178.6(6) . . . . ?
C30 C31 C32 C33 175.6(8) . . . . ?
C30' C31' C32 C33 104(2) . . . . ?
